data_7716208
loop_
_publ_author_name
'Jo, Minyoung'
'Amanyazova, Botagoz'
'Yergeshbayeva, Sandugash'
'Gakiya-Teruya, Miguel'
'&#xdc;ng&#xf6;r, &#xd6;kten'
'Lopez Rivera, Paola'
'Jen, Natalie'
'Lukyanenko, Evgeny'
'Kurkin, Alexander V.'
'Erkasov, Rakhmetulla'
'Meisel, Mark W.'
'Hauser, Andreas'
'Chakraborty, Pradip'
'Shatruk, Michael'

_publ_section_title
;
 Light-induced spin-state switching in Fe(II) spin-crossover complexes
 with thiazole-based chelating ligands.
;
_journal_issue 25
_journal_name_full 'Dalton transactions (Cambridge, England : 2003)'
_journal_page_first 10511
_journal_page_last 10520
_journal_paper_doi 10.1039/d4dt00308j
_journal_volume 53
_journal_year 2024
_chemical_formula_moiety 'C18 H15 Fe N9 S3, 2(C6 H5 N3 S), 2(Cl1 O4)'
_chemical_formula_sum 'C30 H25 Cl2 Fe N15 O8 S5'
_chemical_formula_weight 1010.70
_space_group_crystal_system orthorhombic
_space_group_IT_number 60
_space_group_name_Hall '-P 2n 2ab'
_space_group_name_H-M_alt 'P b c n'
_atom_sites_solution_hydrogens mixed
_atom_sites_solution_primary dual
_audit_creation_date 2023-03-17
_audit_creation_method
;
Olex2 1.5
(compiled 2023.03.06 svn.rbb2c1857 for OlexSys, GUI svn.r6748)
;
_audit_update_record
;
2024-01-13 deposited with the CCDC.	2024-05-29 downloaded from the CCDC.
;
_cell_angle_alpha 90
_cell_angle_beta 90
_cell_angle_gamma 90
_cell_formula_units_Z 4
_cell_length_a 14.9806(6)
_cell_length_b 15.5610(6)
_cell_length_c 17.7708(7)
_cell_measurement_reflns_used 10257
_cell_measurement_temperature 230.00(10)
_cell_measurement_theta_max 33.3070
_cell_measurement_theta_min 3.4890
_cell_volume 4142.6(3)
_computing_cell_refinement 'CrysAlisPro 1.171.42.84a (Rigaku OD, 2023)'
_computing_data_collection 'CrysAlisPro 1.171.42.84a (Rigaku OD, 2023)'
_computing_data_reduction 'CrysAlisPro 1.171.42.84a (Rigaku OD, 2023)'
_computing_molecular_graphics 'Olex2 1.5 (Dolomanov et al., 2009)'
_computing_publication_material 'Olex2 1.5 (Dolomanov et al., 2009)'
_computing_structure_refinement 'SHELXL 2014/7 (Sheldrick, 2015)'
_computing_structure_solution 'SHELXT 2014/4 (Sheldrick, 2014)'
_diffrn_ambient_environment N~2~
_diffrn_ambient_temperature 230.00(10)
_diffrn_detector 'Hybrid Pixel Array Detector'
_diffrn_detector_area_resol_mean 10.0000
_diffrn_detector_type HyPix
_diffrn_measured_fraction_theta_full 0.997
_diffrn_measured_fraction_theta_max 0.997
_diffrn_measurement_details
;
List of Runs (angles in degrees, time in seconds):

  # Type    Start    End  Width  t~exp~   \w     \q     \k     \f   Frames
#--------------------------------------------------------------------------
  1  \w     38.00  69.00   0.50   21.68    --   16.36-154.00-121.00   62
  2  \w     -6.00  51.00   0.50   21.68    --  -16.68  53.00  52.00  114
  3  \w      0.00  25.00   0.50   21.68    --   16.36  77.00 150.00   50
  4  \w     -3.00  22.00   0.50   21.68    --   16.36  57.00 -60.00   50
  5  \w     46.00  93.00   0.50   21.68    --   16.36-178.00  90.00   94
  6  \w    -10.00  19.00   0.50   21.68    --   16.36  77.00  90.00   58
  7  \w    -32.00   2.00   0.50   21.68    --  -16.68 -57.00-180.00   68
;
_diffrn_measurement_device 'four-circle diffractometer'
_diffrn_measurement_device_type 'XtaLAB Synergy, Dualflex, HyPix'
_diffrn_measurement_method '\w scans'
_diffrn_orient_matrix_type 'CrysAlisPro convention (1999,Acta A55,543-557)'
_diffrn_orient_matrix_UB_11 -0.0097161000
_diffrn_orient_matrix_UB_12 0.0274731000
_diffrn_orient_matrix_UB_13 0.0307528000
_diffrn_orient_matrix_UB_21 -0.0460108000
_diffrn_orient_matrix_UB_22 -0.0099711000
_diffrn_orient_matrix_UB_23 -0.0033952000
_diffrn_orient_matrix_UB_31 0.0055895000
_diffrn_orient_matrix_UB_32 -0.0349601000
_diffrn_orient_matrix_UB_33 0.0252260000
_diffrn_radiation_monochromator mirror
_diffrn_radiation_probe x-ray
_diffrn_radiation_type 'Mo K\a'
_diffrn_radiation_wavelength 0.71073
_diffrn_reflns_av_R_equivalents 0.0269
_diffrn_reflns_av_unetI/netI 0.0250
_diffrn_reflns_Laue_measured_fraction_full 0.997
_diffrn_reflns_Laue_measured_fraction_max 0.997
_diffrn_reflns_limit_h_max 19
_diffrn_reflns_limit_h_min -19
_diffrn_reflns_limit_k_max 19
_diffrn_reflns_limit_k_min -20
_diffrn_reflns_limit_l_max 23
_diffrn_reflns_limit_l_min -23
_diffrn_reflns_number 25464
_diffrn_reflns_point_group_measured_fraction_full 0.997
_diffrn_reflns_point_group_measured_fraction_max 0.997
_diffrn_reflns_theta_full 25.242
_diffrn_reflns_theta_max 28.280
_diffrn_reflns_theta_min 3.229
_diffrn_source 'micro-focus sealed X-ray tube'
_diffrn_source_type 'PhotonJet (Mo) X-ray Source'
_exptl_absorpt_coefficient_mu 0.813
_exptl_absorpt_correction_T_max 1.000
_exptl_absorpt_correction_T_min 0.566
_exptl_absorpt_correction_type gaussian
_exptl_absorpt_process_details
;
CrysAlisPro 1.171.42.84a (Rigaku Oxford Diffraction, 2023)
Numerical absorption correction based on gaussian integration over
a multifaceted crystal model
Empirical absorption correction using spherical harmonics,
implemented in SCALE3 ABSPACK scaling algorithm.
;
_exptl_crystal_colour 'clear light yellow'
_exptl_crystal_density_diffrn 1.621
_exptl_crystal_description block
_exptl_crystal_F_000 2056
_exptl_crystal_preparation 'Magnetic properties'
_exptl_crystal_recrystallization_method 'Re-crystallisation from solvent: acetonitrile, diethyl ether'
_exptl_crystal_size_max 0.253
_exptl_crystal_size_mid 0.148
_exptl_crystal_size_min 0.139
_refine_diff_density_max 0.429
_refine_diff_density_min -0.311
_refine_diff_density_rms 0.047
_refine_ls_extinction_method none
_refine_ls_goodness_of_fit_ref 1.072
_refine_ls_hydrogen_treatment mixed
_refine_ls_matrix_type full
_refine_ls_number_parameters 342
_refine_ls_number_reflns 5129
_refine_ls_number_restraints 8
_refine_ls_restrained_S_all 1.079
_refine_ls_R_factor_all 0.0623
_refine_ls_R_factor_gt 0.0456
_refine_ls_shift/su_max 0.001
_refine_ls_shift/su_mean 0.000
_refine_ls_structure_factor_coef Fsqd
_refine_ls_weighting_details 'w=1/[\s^2^(Fo^2^)+(0.0381P)^2^+3.2577P] where P=(Fo^2^+2Fc^2^)/3'
_refine_ls_weighting_scheme calc
_refine_ls_wR_factor_gt 0.1108
_refine_ls_wR_factor_ref 0.1183
_reflns_Friedel_coverage 0.000
_reflns_number_gt 3891
_reflns_number_total 5129
_reflns_threshold_expression 'I > 2\s(I)'
_cod_data_source_file d4dt00308j2.cif
_cod_data_source_block str3-230K
_cod_depositor_comments 'Adding full bibliography for 7716207--7716213.cif.'
_cod_database_code 7716208
_shelx_shelxl_version_number 2014/7
_chemical_oxdiff_formula 'Fe S15 H16 Cl2 O8 C30 H30'
_chemical_oxdiff_usercomment 230K
_shelx_space_group_comment
;
The symmetry employed for this shelxl refinement is uniquely defined
by the following loop, which should always be used as a source of
symmetry information in preference to the above space-group names.
They are only intended as comments.
;
_shelx_estimated_absorpt_t_max 0.895
_shelx_estimated_absorpt_t_min 0.821
_olex2_refinement_description
;
1. Fixed Uiso
 At 1.2 times of:
  All C(H) groups, All N(H) groups
2. Shared sites
{C17A, N5}
{Cl1A, Cl1B}
{C15, N9B}
{C11, N7B}
3. Restrained distances
 C12B-C14
 1.37 with sigma of 0.01
 C16-C12A
 1.38 with sigma of 0.01
 C12B-C13
 1.37 with sigma of 0.01
 C9-C8
 1.37 with sigma of 0.01
 C12A-C10
 1.38 with sigma of 0.01
 C8-C7
 1.37 with sigma of 0.01
 O1A-O2A \\sim O3A-O4A
 with sigma of 0.02
 O1B-O2B \\sim O3B-O4B
 with sigma of 0.02
4. Uiso/Uaniso restraints and constraints
Uanis(C15) = Uanis(N9B)
Uanis(C12B) = Uanis(C12A)
Uanis(C17A) = Uanis(N5)
Uanis(Cl1A) = Uanis(Cl1B)
Uiso(C11) = Uiso(N7B)
5. Others
 Sof(S3A)=1-FVAR(1)
 Sof(S3B)=FVAR(1)
 Sof(Cl1B)=Sof(O4B)=Sof(O2B)=Sof(O1B)=Sof(O3B)=1-FVAR(2)
 Sof(Cl1A)=Sof(O3A)=Sof(O1A)=Sof(O2A)=Sof(O4A)=FVAR(2)
 Fixed Sof: S2(0.5) N7B(0.5) H7B(0.5) N9B(0.5) H9B(0.5) N5(0.5) H5(0.5)
 C12B(0.5) H12B(0.5) C15(0.5) H15(0.5) C11(0.5) H11(0.5) C12A(0.5) H12A(0.5)
 C17A(0.5) H17A(0.5) C8(0.5) H8(0.5)
6.a Aromatic/amide H refined with riding coordinates:
 N3(H3), N7B(H7B), N9B(H9B), N5(H5), C2(H2), C5(H5A), C6(H6), C3(H3A),
 C12B(H12B), C15(H15), C11(H11), C12A(H12A), C17A(H17A), C8(H8)
;
_olex2_submission_special_instructions 'No special instructions were received'
_oxdiff_exptl_absorpt_empirical_details
;
Empirical correction (ABSPACK) includes:
- Absorption correction using spherical harmonics
- Frame scaling
- Detector area scaling
;
_oxdiff_exptl_absorpt_empirical_full_max 1.150
_oxdiff_exptl_absorpt_empirical_full_min 0.793

loop_
_space_group_symop_operation_xyz
'x, y, z'
'-x+1/2, -y+1/2, z+1/2'
'-x, y, -z+1/2'
'x+1/2, -y+1/2, -z'
'-x, -y, -z'
'x-1/2, y-1/2, -z-1/2'
'x, -y, z-1/2'
'-x-1/2, y-1/2, z'

loop_
_atom_site_label
_atom_site_type_symbol
_atom_site_fract_x
_atom_site_fract_y
_atom_site_fract_z
_atom_site_U_iso_or_equiv
_atom_site_adp_type
_atom_site_occupancy
_atom_site_site_symmetry_order
_atom_site_calc_flag
_atom_site_refinement_flags_posn
_atom_site_refinement_flags_adp
_atom_site_refinement_flags_occupancy
_atom_site_disorder_assembly
_atom_site_disorder_group
Fe1 Fe 0.5000 0.52483(3) 0.7500 0.04734(15) Uani 1 2 d S T P . .
S1 S 0.62764(5) 0.46376(5) 0.52382(4) 0.0632(2) Uani 1 1 d . . . . .
S3A S 0.3718(3) 0.1980(3) 0.7978(2) 0.0848(11) Uani 0.410(3) 1 d . . P A 1
S3B S 0.18071(13) 0.30812(11) 0.93600(10) 0.0622(5) Uani 0.590(3) 1 d . . P A 2
S2 S 0.5680(3) 0.7964(2) 0.8248(3) 0.0764(7) Uani 0.5 1 d . . P B 5
N4 N 0.57124(15) 0.63584(14) 0.79670(12) 0.0549(5) Uani 1 1 d . . . . .
N6 N 0.34497(19) 0.20105(18) 0.93859(16) 0.0746(7) Uani 1 1 d . . . . .
N2 N 0.43983(13) 0.42565(12) 0.67889(12) 0.0468(5) Uani 1 1 d . . . . .
N8 N 0.25138(16) 0.35306(15) 0.80688(14) 0.0594(6) Uani 1 1 d . . . . .
N1 N 0.58765(14) 0.51911(13) 0.65378(13) 0.0506(5) Uani 1 1 d . . . . .
N3 N 0.37613(14) 0.36500(14) 0.68238(13) 0.0538(5) Uani 1 1 d . . . . .
H3 H 0.3357 0.3620 0.7174 0.065 Uiso 1 1 calc R U . . .
N7B N 0.4078(2) 0.1394(2) 0.92432(19) 0.0764(8) Uiso 0.5 1 d . . P A 1
H7B H 0.4325 0.1086 0.9595 0.092 Uiso 0.5 1 calc R U P A 1
N9B N 0.1805(2) 0.40796(19) 0.81712(19) 0.0744(8) Uani 0.5 1 d . . P A 2
H9B H 0.1657 0.4473 0.7846 0.089 Uiso 0.5 1 calc R U P A 2
N5 N 0.63268(18) 0.6498(2) 0.85150(16) 0.0676(7) Uani 0.5 1 d . . P B 6
H5 H 0.6653 0.6095 0.8713 0.081 Uiso 0.5 1 calc R U P B 6
C14 C 0.1363(2) 0.3953(2) 0.8817(2) 0.0714(9) Uani 1 1 d D . . . .
C7 C 0.53471(19) 0.70999(16) 0.77865(16) 0.0561(6) Uani 1 1 d D . . . .
C1 C 0.56431(16) 0.46201(15) 0.60328(14) 0.0454(5) Uani 1 1 d . . . . .
C2 C 0.6887(2) 0.5464(2) 0.56014(19) 0.0674(8) Uani 1 1 d . . . . .
H2 H 0.7365 0.5735 0.5354 0.081 Uiso 1 1 calc R U . . .
C5 C 0.45434(19) 0.33398(18) 0.58181(17) 0.0595(7) Uani 1 1 d . . . . .
H5A H 0.4757 0.3075 0.5378 0.071 Uiso 1 1 calc R U . . .
C6 C 0.3831(2) 0.30983(18) 0.62504(18) 0.0653(8) Uani 1 1 d . . . . .
H6 H 0.3455 0.2626 0.6160 0.078 Uiso 1 1 calc R U . . .
C16 C 0.4274(2) 0.1309(2) 0.8528(3) 0.0853(11) Uani 1 1 d D . . . .
C3 C 0.6590(2) 0.56707(19) 0.62895(18) 0.0636(7) Uani 1 1 d . . . . .
H3A H 0.6849 0.6110 0.6580 0.076 Uiso 1 1 calc R U . . .
C13 C 0.2560(2) 0.30085(19) 0.86465(16) 0.0598(7) Uani 1 1 d D . . . .
C9 C 0.6375(2) 0.7329(3) 0.8718(2) 0.0811(10) Uani 1 1 d D . . . .
C4 C 0.48810(16) 0.40650(14) 0.61760(14) 0.0448(5) Uani 1 1 d . . . . .
C10 C 0.3239(2) 0.2339(2) 0.87201(18) 0.0632(7) Uani 1 1 d D . . . .
C12B C 0.1836(6) 0.3295(6) 0.9105(5) 0.087(3) Uani 0.5 1 d D . P A 1
H12B H 0.1700 0.3044 0.9572 0.105 Uiso 0.5 1 calc R U P A 1
C15 C 0.1805(2) 0.40796(19) 0.81712(19) 0.0744(8) Uani 0.5 1 d . . P A 1
H15 H 0.1645 0.4505 0.7820 0.089 Uiso 0.5 1 calc R U P A 1
C11 C 0.4078(2) 0.1394(2) 0.92432(19) 0.0764(8) Uiso 0.5 1 d . . P A 2
H11 H 0.4345 0.1061 0.9623 0.092 Uiso 0.5 1 calc R U P A 2
C12A C 0.3735(9) 0.1904(8) 0.8186(6) 0.087(3) Uani 0.5 1 d D . P A 2
H12A H 0.3707 0.2003 0.7664 0.105 Uiso 0.5 1 calc R U P A 2
C17A C 0.63268(18) 0.6498(2) 0.85150(16) 0.0676(7) Uani 0.5 1 d . . P B 5
H17A H 0.6679 0.6062 0.8729 0.081 Uiso 0.5 1 calc R U P B 5
C8 C 0.5765(11) 0.7706(6) 0.8238(9) 0.089(5) Uani 0.5 1 d D . P B 6
H8 H 0.5648 0.8299 0.8220 0.107 Uiso 0.5 1 calc R U P B 6
H14 H 0.092(3) 0.430(2) 0.893(2) 0.093(12) Uiso 1 1 d . . . . .
H16 H 0.472(3) 0.092(2) 0.835(2) 0.102(12) Uiso 1 1 d . . . . .
H9 H 0.678(3) 0.756(3) 0.909(2) 0.108(13) Uiso 1 1 d . . . . .
Cl1A Cl 0.14479(5) 0.51680(4) 0.61034(4) 0.05696(18) Uani 0.43(2) 1 d . . P C 7
Cl1B Cl 0.14479(5) 0.51680(4) 0.61034(4) 0.05696(18) Uani 0.57(2) 1 d . . P C 8
O3A O 0.1504(13) 0.6009(6) 0.5962(11) 0.146(7) Uani 0.43(2) 1 d D . P C 7
O1A O 0.1170(17) 0.5284(16) 0.6869(8) 0.114(6) Uani 0.43(2) 1 d D . P C 7
O2A O 0.0735(7) 0.5016(10) 0.5529(7) 0.094(4) Uani 0.43(2) 1 d D . P C 7
O4A O 0.1987(10) 0.4425(8) 0.6034(6) 0.093(4) Uani 0.43(2) 1 d D . P C 7
O4B O 0.2314(8) 0.4811(12) 0.6132(9) 0.152(5) Uani 0.57(2) 1 d D . P C 8
O2B O 0.0914(12) 0.4798(13) 0.5623(8) 0.168(6) Uani 0.57(2) 1 d D . P C 8
O1B O 0.0971(9) 0.5045(9) 0.6772(6) 0.077(3) Uani 0.57(2) 1 d D . P C 8
O3B O 0.1810(12) 0.5969(7) 0.5903(8) 0.159(6) Uani 0.57(2) 1 d D . P C 8

loop_
_atom_site_aniso_label
_atom_site_aniso_U_11
_atom_site_aniso_U_22
_atom_site_aniso_U_33
_atom_site_aniso_U_23
_atom_site_aniso_U_13
_atom_site_aniso_U_12
Fe1 0.0548(3) 0.0367(2) 0.0504(3) 0.000 0.0028(2) 0.000
S1 0.0606(4) 0.0715(5) 0.0574(4) -0.0014(3) 0.0114(3) 0.0027(3)
S3A 0.0905(19) 0.0712(16) 0.093(2) 0.0042(15) 0.0216(17) 0.0278(14)
S3B 0.0753(10) 0.0548(8) 0.0566(10) 0.0043(6) 0.0213(7) -0.0028(6)
S2 0.0772(14) 0.0507(16) 0.1013(18) -0.0276(12) 0.0034(12) -0.0190(11)
N4 0.0656(14) 0.0500(12) 0.0491(12) 0.0010(10) -0.0032(10) -0.0044(10)
N6 0.0762(17) 0.0803(17) 0.0672(17) 0.0042(14) -0.0068(13) -0.0202(14)
N2 0.0442(10) 0.0398(10) 0.0564(13) -0.0008(9) 0.0006(9) -0.0003(8)
N8 0.0579(13) 0.0537(13) 0.0668(15) -0.0045(11) 0.0061(11) -0.0033(10)
N1 0.0517(11) 0.0457(11) 0.0544(13) 0.0015(10) 0.0035(10) -0.0050(9)
N3 0.0471(11) 0.0479(11) 0.0665(14) -0.0014(10) 0.0024(10) -0.0045(9)
N9B 0.0732(18) 0.0586(16) 0.092(2) -0.0030(15) 0.0072(17) 0.0050(14)
N5 0.0630(16) 0.0829(19) 0.0569(16) 0.0011(14) -0.0091(13) -0.0050(14)
C14 0.0613(19) 0.0623(18) 0.091(2) -0.0123(17) 0.0123(17) 0.0059(15)
C7 0.0653(16) 0.0411(13) 0.0618(17) -0.0030(11) 0.0097(13) -0.0046(11)
C1 0.0447(12) 0.0409(12) 0.0506(14) 0.0037(10) -0.0009(10) 0.0079(9)
C2 0.0559(16) 0.0701(18) 0.076(2) 0.0135(16) 0.0130(15) -0.0061(14)
C5 0.0613(16) 0.0559(15) 0.0613(17) -0.0130(13) -0.0007(13) -0.0032(13)
C6 0.0638(17) 0.0524(15) 0.080(2) -0.0110(14) -0.0066(15) -0.0116(13)
C16 0.064(2) 0.065(2) 0.127(3) 0.015(2) 0.003(2) 0.0162(16)
C3 0.0604(17) 0.0596(16) 0.0708(19) 0.0040(14) 0.0047(14) -0.0129(13)
C13 0.0644(17) 0.0602(16) 0.0549(16) -0.0088(13) 0.0030(13) -0.0236(13)
C9 0.066(2) 0.104(3) 0.074(2) -0.025(2) -0.0066(17) -0.0239(19)
C4 0.0455(13) 0.0393(11) 0.0496(13) 0.0005(10) -0.0042(10) 0.0051(9)
C10 0.0611(17) 0.0649(17) 0.0636(18) 0.0039(14) -0.0063(14) -0.0205(14)
C12B 0.086(5) 0.107(6) 0.069(5) 0.003(4) 0.022(4) -0.024(4)
C15 0.0732(18) 0.0586(16) 0.092(2) -0.0030(15) 0.0072(17) 0.0050(14)
C12A 0.086(5) 0.107(6) 0.069(5) 0.003(4) 0.022(4) -0.024(4)
C17A 0.0630(16) 0.0829(19) 0.0569(16) 0.0011(14) -0.0091(13) -0.0050(14)
C8 0.108(9) 0.048(7) 0.112(8) -0.035(6) 0.008(6) -0.027(6)
Cl1A 0.0614(4) 0.0535(4) 0.0560(4) 0.0059(3) 0.0082(3) 0.0066(3)
Cl1B 0.0614(4) 0.0535(4) 0.0560(4) 0.0059(3) 0.0082(3) 0.0066(3)
O3A 0.166(11) 0.046(5) 0.225(14) 0.049(6) 0.085(10) 0.010(6)
O1A 0.155(14) 0.144(14) 0.043(4) -0.027(6) -0.019(6) 0.074(10)
O2A 0.072(5) 0.143(8) 0.067(5) -0.006(5) -0.014(4) 0.034(6)
O4A 0.092(8) 0.094(7) 0.094(6) 0.002(4) 0.024(5) 0.041(5)
O4B 0.077(6) 0.165(11) 0.214(10) 0.048(8) 0.033(6) 0.061(6)
O2B 0.209(12) 0.182(11) 0.112(7) -0.047(7) -0.049(7) -0.084(9)
O1B 0.090(4) 0.087(5) 0.055(5) 0.017(4) 0.018(4) 0.022(4)
O3B 0.194(11) 0.149(9) 0.135(8) 0.049(6) -0.028(7) -0.116(8)

loop_
_atom_type_symbol
_atom_type_description
_atom_type_scat_dispersion_real
_atom_type_scat_dispersion_imag
_atom_type_scat_source
C C 0.0033 0.0016 'International Tables Vol C Tables 4.2.6.8 and 6.1.1.4'
H H 0.0000 0.0000 'International Tables Vol C Tables 4.2.6.8 and 6.1.1.4'
Cl Cl 0.1484 0.1585 'International Tables Vol C Tables 4.2.6.8 and 6.1.1.4'
Fe Fe 0.3463 0.8444 'International Tables Vol C Tables 4.2.6.8 and 6.1.1.4'
N N 0.0061 0.0033 'International Tables Vol C Tables 4.2.6.8 and 6.1.1.4'
O O 0.0106 0.0060 'International Tables Vol C Tables 4.2.6.8 and 6.1.1.4'
S S 0.1246 0.1234 'International Tables Vol C Tables 4.2.6.8 and 6.1.1.4'

loop_
_exptl_crystal_face_index_h
_exptl_crystal_face_index_k
_exptl_crystal_face_index_l
_exptl_crystal_face_perp_dist
-15 -11 11 0.0828
-21 0 0 0.0823
-1 -18 13 0.0753
-15 -15 -7 0.0572
-12 7 -19 0.1027
0 18 -14 0.1075
-2 3 25 0.1251
4 -12 -20 0.0818
4 -21 4 0.0570
-4 21 -1 0.0912
-12 17 -6 0.0848
12 -17 7 0.0512
18 -8 -9 0.1140
15 0 18 0.0896
12 18 1 0.0759
15 5 -17 0.1141
20 8 2 0.0785
-2 -1 -25 0.0950
1 9 23 0.1245

loop_
_geom_angle_atom_site_label_1
_geom_angle_atom_site_label_2
_geom_angle_atom_site_label_3
_geom_angle
_geom_angle_site_symmetry_1
_geom_angle_site_symmetry_3
_geom_angle_publ_flag
N4 Fe1 N4 76.09(12) . 3_656 ?
N2 Fe1 N4 97.84(8) . 3_656 ?
N2 Fe1 N4 166.91(8) 3_656 3_656 ?
N2 Fe1 N4 97.84(8) 3_656 . ?
N2 Fe1 N4 166.91(8) . . ?
N2 Fe1 N2 90.33(11) 3_656 . ?
N1 Fe1 N4 91.64(8) 3_656 . ?
N1 Fe1 N4 92.07(8) 3_656 3_656 ?
N1 Fe1 N4 91.65(8) . 3_656 ?
N1 Fe1 N4 92.07(8) . . ?
N1 Fe1 N2 76.35(8) 3_656 3_656 ?
N1 Fe1 N2 100.24(8) 3_656 . ?
N1 Fe1 N2 76.35(8) . . ?
N1 Fe1 N2 100.24(8) . 3_656 ?
N1 Fe1 N1 175.28(11) 3_656 . ?
C1 S1 C2 89.84(14) . . ?
C10 S3A C16 87.7(3) . . ?
C13 S3B C14 83.98(17) . . ?
C7 S2 C9 87.4(2) . . ?
N5 N4 Fe1 136.68(19) . . ?
C7 N4 Fe1 113.31(18) . . ?
C7 N4 N5 108.4(2) . . ?
C7 N4 C17A 108.4(2) . . ?
C17A N4 Fe1 136.68(19) . . ?
C10 N6 N7B 105.6(3) . . ?
C10 N6 C11 105.6(3) . . ?
N3 N2 Fe1 139.57(17) . . ?
C4 N2 Fe1 113.80(15) . . ?
C4 N2 N3 105.3(2) . . ?
C13 N8 N9B 108.8(3) . . ?
C13 N8 C15 108.8(3) . . ?
C1 N1 Fe1 114.10(17) . . ?
C1 N1 C3 110.8(2) . . ?
C3 N1 Fe1 134.78(19) . . ?
N2 N3 H3 124.4 . . ?
C6 N3 N2 111.2(2) . . ?
C6 N3 H3 124.4 . . ?
N6 N7B H7B 123.1 . . ?
C16 N7B N6 113.8(3) . . ?
C16 N7B H7B 123.1 . . ?
N8 N9B H9B 123.1 . . ?
C14 N9B N8 113.8(3) . . ?
C14 N9B H9B 123.1 . . ?
N4 N5 H5 123.7 . . ?
C9 N5 N4 112.5(3) . . ?
C9 N5 H5 123.7 . . ?
S3B C14 H14 128(2) . . ?
N9B C14 S3B 112.9(3) . . ?
N9B C14 H14 119(2) . . ?
C12B C14 H14 140(3) . . ?
C15 C14 C12B 100.3(4) . . ?
C15 C14 H14 119(2) . . ?
N4 C7 S2 117.8(3) . . ?
N4 C7 C7 117.87(16) . 3_656 ?
N4 C7 C8 105.5(5) . . ?
C7 C7 S2 124.25(17) 3_656 . ?
C8 C7 C7 136.6(4) . 3_656 ?
N1 C1 S1 114.13(19) . . ?
N1 C1 C4 119.5(2) . . ?
C4 C1 S1 126.34(19) . . ?
S1 C2 H2 124.8 . . ?
C3 C2 S1 110.4(2) . . ?
C3 C2 H2 124.8 . . ?
C6 C5 H5A 127.8 . . ?
C6 C5 C4 104.5(2) . . ?
C4 C5 H5A 127.8 . . ?
N3 C6 C5 108.2(2) . . ?
N3 C6 H6 125.9 . . ?
C5 C6 H6 125.9 . . ?
S3A C16 H16 124(2) . . ?
N7B C16 S3A 113.3(3) . . ?
N7B C16 H16 123(2) . . ?
C11 C16 C12A 103.3(5) . . ?
C11 C16 H16 123(2) . . ?
C12A C16 H16 134(2) . . ?
N1 C3 H3A 122.6 . . ?
C2 C3 N1 114.9(3) . . ?
C2 C3 H3A 122.6 . . ?
N8 C13 S3B 120.5(3) . . ?
N8 C13 C10 123.3(3) . . ?
N8 C13 C12B 102.3(4) . . ?
C10 C13 S3B 116.2(2) . . ?
C12B C13 C10 134.4(4) . . ?
S2 C9 H9 121(2) . . ?
N5 C9 C8 102.0(5) . . ?
N5 C9 H9 125(2) . . ?
C17A C9 S2 113.8(3) . . ?
C17A C9 H9 125(2) . . ?
C8 C9 H9 133(2) . . ?
N2 C4 C1 115.7(2) . . ?
N2 C4 C5 110.8(2) . . ?
C5 C4 C1 133.4(2) . . ?
N6 C10 S3A 119.5(3) . . ?
N6 C10 C13 121.3(3) . . ?
N6 C10 C12A 107.2(5) . . ?
C13 C10 S3A 119.1(3) . . ?
C12A C10 C13 131.4(5) . . ?
C14 C12B C13 114.8(6) . . ?
C14 C12B H12B 122.6 . . ?
C13 C12B H12B 122.6 . . ?
N8 C15 H15 123.1 . . ?
C14 C15 N8 113.8(3) . . ?
C14 C15 H15 123.1 . . ?
N6 C11 H11 123.1 . . ?
C16 C11 N6 113.8(3) . . ?
C16 C11 H11 123.1 . . ?
C16 C12A C10 110.1(7) . . ?
C16 C12A H12A 125.0 . . ?
C10 C12A H12A 125.0 . . ?
N4 C17A H17A 123.7 . . ?
C9 C17A N4 112.5(3) . . ?
C9 C17A H17A 123.7 . . ?
C7 C8 H8 124.3 . . ?
C9 C8 C7 111.5(7) . . ?
C9 C8 H8 124.3 . . ?
O3A Cl1A O1A 94.2(13) . . ?
O3A Cl1A O2A 94.1(11) . . ?
O3A Cl1A O4A 138.5(12) . . ?
O1A Cl1A O2A 117.3(11) . . ?
O4A Cl1A O1A 110.6(10) . . ?
O4A Cl1A O2A 102.6(8) . . ?
O2B Cl1B O4B 114.5(8) . . ?
O2B Cl1B O1B 100.5(8) . . ?
O2B Cl1B O3B 117.5(10) . . ?
O1B Cl1B O4B 112.6(8) . . ?
O1B Cl1B O3B 122.2(10) . . ?
O3B Cl1B O4B 90.2(13) . . ?

loop_
_geom_bond_atom_site_label_1
_geom_bond_atom_site_label_2
_geom_bond_distance
_geom_bond_site_symmetry_2
_geom_bond_publ_flag
Fe1 N4 2.194(2) 3_656 ?
Fe1 N4 2.194(2) . ?
Fe1 N2 2.189(2) 3_656 ?
Fe1 N2 2.189(2) . ?
Fe1 N1 2.158(2) . ?
Fe1 N1 2.158(2) 3_656 ?
S1 C1 1.701(3) . ?
S1 C2 1.705(3) . ?
S3A C16 1.655(5) . ?
S3A C10 1.602(5) . ?
S3B C14 1.793(4) . ?
S3B C13 1.701(3) . ?
S2 C7 1.652(4) . ?
S2 C9 1.661(6) . ?
N4 N5 1.358(3) . ?
N4 C7 1.317(3) . ?
N4 C17A 1.358(3) . ?
N6 N7B 1.369(4) . ?
N6 C10 1.327(4) . ?
N6 C11 1.369(4) . ?
N2 N3 1.344(3) . ?
N2 C4 1.341(3) . ?
N8 N9B 1.375(4) . ?
N8 C13 1.311(4) . ?
N8 C15 1.375(4) . ?
N1 C1 1.310(3) . ?
N1 C3 1.376(3) . ?
N3 H3 0.8700 . ?
N3 C6 1.336(4) . ?
N7B H7B 0.8700 . ?
N7B C16 1.312(5) . ?
N9B H9B 0.8700 . ?
N9B C14 1.339(5) . ?
N5 H5 0.8700 . ?
N5 C9 1.344(5) . ?
C14 C12B 1.346(8) . ?
C14 C15 1.339(5) . ?
C14 H14 0.88(4) . ?
C7 C7 1.455(6) 3_656 ?
C7 C8 1.388(8) . ?
C1 C4 1.454(3) . ?
C2 H2 0.9400 . ?
C2 C3 1.341(4) . ?
C5 H5A 0.9400 . ?
C5 C6 1.368(4) . ?
C5 C4 1.391(3) . ?
C6 H6 0.9400 . ?
C16 C11 1.312(5) . ?
C16 C12A 1.372(9) . ?
C16 H16 0.96(4) . ?
C3 H3A 0.9400 . ?
C13 C10 1.461(4) . ?
C13 C12B 1.429(7) . ?
C9 C17A 1.344(5) . ?
C9 C8 1.381(9) . ?
C9 H9 0.97(4) . ?
C10 C12A 1.383(8) . ?
C12B H12B 0.9400 . ?
C15 H15 0.9400 . ?
C11 H11 0.9400 . ?
C12A H12A 0.9400 . ?
C17A H17A 0.9400 . ?
C8 H8 0.9400 . ?
Cl1A O3A 1.335(10) . ?
Cl1A O1A 1.434(16) . ?
Cl1A O2A 1.495(11) . ?
Cl1A O4A 1.416(10) . ?
Cl1B O4B 1.412(9) . ?
Cl1B O2B 1.304(11) . ?
Cl1B O1B 1.399(10) . ?
Cl1B O3B 1.405(11) . ?

loop_
_geom_torsion_atom_site_label_1
_geom_torsion_atom_site_label_2
_geom_torsion_atom_site_label_3
_geom_torsion_atom_site_label_4
_geom_torsion
_geom_torsion_site_symmetry_1
_geom_torsion_site_symmetry_2
_geom_torsion_site_symmetry_3
_geom_torsion_site_symmetry_4
_geom_torsion_publ_flag
Fe1 N4 N5 C9 -163.1(2) . . . . ?
Fe1 N4 C7 S2 166.8(3) . . . . ?
Fe1 N4 C7 C7 -10.9(4) . . . 3_656 ?
Fe1 N4 C7 C8 168.7(9) . . . . ?
Fe1 N4 C17A C9 -163.1(2) . . . . ?
Fe1 N2 N3 C6 -165.8(2) . . . . ?
Fe1 N2 C4 C1 -8.2(3) . . . . ?
Fe1 N2 C4 C5 170.12(17) . . . . ?
Fe1 N1 C1 S1 174.65(11) . . . . ?
Fe1 N1 C1 C4 -3.4(3) . . . . ?
Fe1 N1 C3 C2 -172.7(2) . . . . ?
S1 C1 C4 N2 -169.80(17) . . . . ?
S1 C1 C4 C5 12.4(4) . . . . ?
S1 C2 C3 N1 -0.5(4) . . . . ?
S3B C13 C10 N6 -21.8(4) . . . . ?
S3B C13 C10 C12A 154.7(10) . . . . ?
S2 C9 C17A N4 -0.2(4) . . . . ?
N4 N5 C9 C8 -1.9(10) . . . . ?
N4 C7 C8 C9 -1.9(16) . . . . ?
N6 N7B C16 S3A 0.7(5) . . . . ?
N6 C10 C12A C16 -1.2(13) . . . . ?
N2 N3 C6 C5 0.4(3) . . . . ?
N8 N9B C14 S3B -1.4(4) . . . . ?
N8 C13 C10 S3A -23.2(4) . . . . ?
N8 C13 C10 N6 158.5(3) . . . . ?
N8 C13 C10 C12A -25.0(10) . . . . ?
N8 C13 C12B C14 0.8(9) . . . . ?
N1 C1 C4 N2 8.0(3) . . . . ?
N1 C1 C4 C5 -169.8(3) . . . . ?
N3 N2 C4 C1 -177.75(19) . . . . ?
N3 N2 C4 C5 0.5(3) . . . . ?
N7B N6 C10 S3A -0.1(4) . . . . ?
N7B N6 C10 C13 178.2(3) . . . . ?
N9B N8 C13 S3B 0.3(3) . . . . ?
N9B N8 C13 C10 180.0(3) . . . . ?
N5 N4 C7 C7 -179.0(3) . . . 3_656 ?
N5 N4 C7 C8 0.6(10) . . . . ?
N5 C9 C8 C7 2.3(15) . . . . ?
C14 S3B C13 N8 -0.9(3) . . . . ?
C14 S3B C13 C10 179.4(2) . . . . ?
C7 S2 C9 C17A -0.4(4) . . . . ?
C7 N4 N5 C9 0.9(4) . . . . ?
C7 N4 C17A C9 0.9(4) . . . . ?
C7 C7 C8 C9 177.6(6) 3_656 . . . ?
C1 S1 C2 C3 0.5(2) . . . . ?
C1 N1 C3 C2 0.3(4) . . . . ?
C2 S1 C1 N1 -0.3(2) . . . . ?
C2 S1 C1 C4 177.6(2) . . . . ?
C6 C5 C4 N2 -0.3(3) . . . . ?
C6 C5 C4 C1 177.6(3) . . . . ?
C16 S3A C10 N6 0.4(4) . . . . ?
C16 S3A C10 C13 -178.0(3) . . . . ?
C3 N1 C1 S1 0.1(3) . . . . ?
C3 N1 C1 C4 -178.0(2) . . . . ?
C13 S3B C14 N9B 1.2(3) . . . . ?
C13 N8 N9B C14 0.7(4) . . . . ?
C13 N8 C15 C14 0.7(4) . . . . ?
C13 C10 C12A C16 -178.1(5) . . . . ?
C9 S2 C7 N4 1.0(4) . . . . ?
C9 S2 C7 C7 178.6(4) . . . 3_656 ?
C4 N2 N3 C6 -0.6(3) . . . . ?
C4 C5 C6 N3 -0.1(3) . . . . ?
C10 S3A C16 N7B -0.6(4) . . . . ?
C10 N6 N7B C16 -0.4(4) . . . . ?
C10 N6 C11 C16 -0.4(4) . . . . ?
C10 C13 C12B C14 179.8(4) . . . . ?
C12B C14 C15 N8 -0.2(6) . . . . ?
C12B C13 C10 S3A 157.9(8) . . . . ?
C12B C13 C10 N6 -20.4(8) . . . . ?
C15 N8 C13 C10 180.0(3) . . . . ?
C15 N8 C13 C12B -0.8(5) . . . . ?
C15 C14 C12B C13 -0.4(9) . . . . ?
C11 N6 C10 C13 178.2(3) . . . . ?
C11 N6 C10 C12A 0.9(8) . . . . ?
C11 C16 C12A C10 0.9(12) . . . . ?
C12A C16 C11 N6 -0.4(8) . . . . ?
C17A N4 C7 S2 -1.3(4) . . . . ?
C17A N4 C7 C7 -179.0(3) . . . 3_656 ?

loop_
_exptl_oxdiff_crystal_face_indexfrac_h
_exptl_oxdiff_crystal_face_indexfrac_k
_exptl_oxdiff_crystal_face_indexfrac_l
_exptl_oxdiff_crystal_face_x
_exptl_oxdiff_crystal_face_y
_exptl_oxdiff_crystal_face_z
-15.4786 -11.2006 11.2609 0.1890 0.7856 0.5891
-21.1071 0.4893 0.4246 0.2316 0.9648 -0.1244
-0.5404 -18.4737 13.4708 -0.0880 0.1633 0.9826
-14.8148 -14.5439 -6.6768 -0.4610 0.8493 0.2572
-11.8797 6.5738 -19.2923 -0.2973 0.5465 -0.7829
-0.0370 18.2023 -13.9568 0.0712 -0.1324 -0.9886
-1.9825 2.9591 24.7130 0.8606 -0.0222 0.5089
3.6161 -12.4212 -20.2171 -0.9981 0.0261 -0.0555
4.0295 -21.2740 3.7796 -0.5074 0.0139 0.8616
-4.2069 21.4659 -1.3092 0.5903 -0.0160 -0.8070
-12.1576 17.0338 -6.3439 0.3910 0.4111 -0.8235
11.5136 -17.2479 7.2194 -0.3637 -0.3823 0.8495
18.0039 -8.4588 -8.7993 -0.6779 -0.7142 0.1744
14.9322 0.2345 17.7260 0.4065 -0.7496 0.5224
12.2009 17.9134 0.9913 0.4041 -0.7434 -0.5331
15.2331 4.5849 -16.5249 -0.5302 -0.6905 -0.4920
19.7209 7.7124 1.8733 0.0779 -0.9906 -0.1121
-1.9825 -0.9294 -24.9208 -0.7727 0.1851 -0.6072
1.2859 8.6777 22.9775 0.9325 -0.2237 0.2834
